data_7221216
loop_
_publ_author_name
'Klee, W.E.'
'Schaefer, H.'

_publ_section_title
;
 Zur Darstellung und Kristallstruktur von Ca Al6 Te10 und Ca Ga6 Te10
;
_journal_name_full
;
Zeitschrift fuer Naturforschung, Teil B. Anorganische Chemie, Organische 
Chemie (33,1978-41,1986)
;
_journal_page_first 657
_journal_page_last 661
_journal_volume 34
_journal_year 1979
_chemical_formula_sum 'Ca Ga6 Te10'
_space_group_IT_number 5
_symmetry_space_group_name_Hall 'C 2y'
_symmetry_space_group_name_H-M 'C 1 2 1'
_cell_angle_alpha 90
_cell_angle_beta 90
_cell_angle_gamma 90
_cell_formula_units_Z 4
_cell_length_a 14.4
_cell_length_b 14.4
_cell_length_c 10.21
_cell_volume 2117.146
_citation_journal_id_ASTM ZNBAD2
_cod_data_source_file Klee_ZNBAD2_1979_346.cif
_cod_data_source_block Ca1Ga6Te10
_cod_original_formula_sum 'Ca1 Ga6 Te10'
_cod_database_code 7221216

loop_
_symmetry_equiv_pos_as_xyz
x,y,z
-x,y,-z
x+1/2,y+1/2,z
-x+1/2,y+1/2,-z

loop_
_atom_site_label
_atom_site_type_symbol
_atom_site_fract_x
_atom_site_fract_y
_atom_site_fract_z
_atom_site_occupancy
_atom_site_U_iso_or_equiv
Ca2 Ca+2 0.8718 0.6169 0.7435 0.6667 0.0
Te8 Te-2 0.3795 0.7957 0.0694 1 0.0
Ga4 Ga+3 0.2443 0.3298 0.7456 1 0.0
Ga1 Ga+3 0.0429 0.9564 0.3413 1 0.0
Te3 Te-2 0.4428 0.6235 0.7492 1 0.0
Te4 Te-2 0.2142 0.2102 0.5645 1 0.0
Te7 Te-2 0.1297 0.9445 0.57 1 0.0
Ga6 Ga+3 0.2775 0.5932 0.8385 1 0.0
Te6 Te-2 0.68 0.9959 0.6707 1 0.0
Te2 Te-2 0.4149 0.3304 0.8296 1 0.0
Ga2 Ga+3 0.5431 0.9462 0.8302 1 0.0
Te9 Te-2 0.3282 0.2454 0.1712 1 0.0
Te11 Te-2 0 0.6632 0.5 1 0.0
Ga5 Ga+3 0.2948 0.8777 0.8734 1 0.0
Te10 Te-2 0 0.575 0 1 0.0
Ga3 Ga+3 0.644 0.2615 0.571 1 0.0
Ca1 Ca+2 0 0.0021 0 0.6667 0.0
Te5 Te-2 0.4075 0.902 0.6791 1 0.0
Te1 Te-2 0.2911 0.5363 0.0819 1 0.0
